data_2019508
loop_
_publ_author_name
'Yatsenko, Alexandr V.'
'Paseshnichenko, Ksenia A.'

_publ_section_title
;
 <i>syn</i> and <i>anti</i> conformations in
 2-hydroxy-5-[(<i>E</i>)-(4-nitrophenyl)diazenyl]benzoic acid and two
 related salts
;
_journal_coeditor_code YF3059
_journal_issue 5
_journal_name_full 'Acta Crystallographica Section C'
_journal_page_first 493
_journal_page_last 497
_journal_paper_doi 10.1107/S2053229614007827
_journal_volume 70
_journal_year 2014
_chemical_formula_iupac 'N1 H4 +, C13 H9 N2 O3 -'
_chemical_formula_moiety 'N1 H4 +, C13 H9 N2 O3 -'
_chemical_formula_sum 'C13 H13 N3 O3'
_chemical_formula_weight 259.26
_chemical_name_systematic
;
Ammonium 2-hydroxy-5-[(<i>E</i>)-phenyldiazenyl]benzoate
;
_space_group_IT_number 14
_symmetry_cell_setting monoclinic
_symmetry_space_group_name_Hall '-P 2yn'
_symmetry_space_group_name_H-M 'P 1 21/n 1'
_atom_sites_solution_hydrogens geom
_atom_sites_solution_primary direct
_atom_sites_solution_secondary difmap
_cell_angle_alpha 90.00
_cell_angle_beta 103.278(2)
_cell_angle_gamma 90.00
_cell_formula_units_Z 4
_cell_length_a 6.04710(10)
_cell_length_b 34.3710(10)
_cell_length_c 6.2824(2)
_cell_measurement_reflns_used 3698
_cell_measurement_temperature 293(2)
_cell_measurement_theta_max 72.05
_cell_measurement_theta_min 5.14
_cell_volume 1270.86(6)
_computing_cell_refinement 'X-AREA (Stoe & Cie, 2012)'
_computing_data_collection 'X-AREA (Stoe & Cie, 2012)'
_computing_data_reduction 'X-RED32 (Stoe & Cie, 2012)'
_computing_molecular_graphics 'PLATON (Spek, 2009)'
_computing_publication_material 'SHELXL97 (Sheldrick, 2008), PLATON (Spek, 2009) and publCIF (Westrip, 2010)'
_computing_structure_refinement 'SHELXL97 (Sheldrick, 2008)'
_computing_structure_solution 'SHELXS97 (Sheldrick, 2008)'
_diffrn_ambient_temperature 293(2)
_diffrn_detector_area_resol_mean 5.81
_diffrn_measured_fraction_theta_full 0.993
_diffrn_measured_fraction_theta_max 0.993
_diffrn_measurement_device_type 'Stoe STADI VARI'
_diffrn_measurement_method 'rotation method'
_diffrn_radiation_monochromator none
_diffrn_radiation_source 'microfocus sealed tube'
_diffrn_radiation_type CuK\a
_diffrn_radiation_wavelength 1.54186
_diffrn_reflns_av_R_equivalents 0.0524
_diffrn_reflns_av_sigmaI/netI 0.0321
_diffrn_reflns_limit_h_max 6
_diffrn_reflns_limit_h_min -7
_diffrn_reflns_limit_k_max 41
_diffrn_reflns_limit_k_min -41
_diffrn_reflns_limit_l_max 7
_diffrn_reflns_limit_l_min -7
_diffrn_reflns_number 15094
_diffrn_reflns_theta_full 68.97
_diffrn_reflns_theta_max 68.97
_diffrn_reflns_theta_min 5.15
_exptl_absorpt_coefficient_mu 0.821
_exptl_absorpt_correction_T_max 0.960
_exptl_absorpt_correction_T_min 0.945
_exptl_absorpt_correction_type multi-scan
_exptl_absorpt_process_details '(Blessing, 1995)'
_exptl_crystal_colour 'dark yellow'
_exptl_crystal_density_diffrn 1.355
_exptl_crystal_density_method 'not measured'
_exptl_crystal_description 'irregular block'
_exptl_crystal_F_000 544
_exptl_crystal_size_max 0.08
_exptl_crystal_size_mid 0.05
_exptl_crystal_size_min 0.05
_refine_diff_density_max 0.137
_refine_diff_density_min -0.156
_refine_ls_extinction_coef 0.0052(7)
_refine_ls_extinction_expression Fc^*^=kFc[1+0.001xFc^2^\l^3^/sin(2\q)]^-1/4^
_refine_ls_extinction_method 'SHELXL97 (Sheldrick, 2008)'
_refine_ls_goodness_of_fit_ref 1.036
_refine_ls_hydrogen_treatment mixed
_refine_ls_matrix_type full
_refine_ls_number_parameters 189
_refine_ls_number_reflns 2352
_refine_ls_number_restraints 12
_refine_ls_restrained_S_all 1.033
_refine_ls_R_factor_all 0.0764
_refine_ls_R_factor_gt 0.0482
_refine_ls_shift/su_max 0.000
_refine_ls_shift/su_mean 0.000
_refine_ls_structure_factor_coef Fsqd
_refine_ls_weighting_details 'calc w=1/[\s^2^(Fo^2^)+(0.063P)^2^+0.38P] where P=(Fo^2^+2Fc^2^)/3'
_refine_ls_weighting_scheme calc
_refine_ls_wR_factor_gt 0.1254
_refine_ls_wR_factor_ref 0.1405
_reflns_number_gt 1561
_reflns_number_total 2352
_reflns_threshold_expression I>2sigma(I)
_cod_data_source_file yf3059sup1.cif
_cod_data_source_block II
_cod_depositor_comments 'Adding full bibliography for 2019506--2019508.cif.'
_cod_original_cell_volume 1270.85(6)
_cod_original_sg_symbol_H-M 'P 21/n'
_cod_database_code 2019508
_cod_database_fobs_code 2019508

loop_
_symmetry_equiv_pos_as_xyz
'x, y, z'
'-x+1/2, y+1/2, -z+1/2'
'-x, -y, -z'
'x-1/2, -y-1/2, z-1/2'

loop_
_atom_site_type_symbol
_atom_site_label
_atom_site_fract_x
_atom_site_fract_y
_atom_site_fract_z
_atom_site_U_iso_or_equiv
_atom_site_adp_type
_atom_site_calc_flag
_atom_site_refinement_flags
_atom_site_occupancy
_atom_site_symmetry_multiplicity
O O1 0.2531(3) 0.05503(5) 0.8971(3) 0.0534(5) Uani d D 1 1
H H1 0.370(3) 0.0422(7) 0.930(3) 0.087(12) Uiso d D 1 1
O O2 0.6199(3) 0.02302(5) 0.8656(3) 0.0539(5) Uani d . 1 1
O O3 0.7530(3) 0.03045(5) 0.5682(3) 0.0534(5) Uani d . 1 1
N N1 0.2848(4) 0.14683(5) 0.1780(4) 0.0512(5) Uani d . 1 1
N N2 0.4682(4) 0.14854(6) 0.1187(4) 0.0508(5) Uani d . 1 1
C C1 0.4416(4) 0.06971(6) 0.6068(4) 0.0403(5) Uani d . 1 1
C C2 0.2647(4) 0.07579(6) 0.7175(4) 0.0432(5) Uani d D 1 1
C C3 0.0987(4) 0.10345(7) 0.6398(4) 0.0499(6) Uani d . 1 1
H H3 -0.0193 0.1071 0.7101 0.060 Uiso calc R 1 1
C C4 0.1077(4) 0.12544(7) 0.4601(4) 0.0509(6) Uani d . 1 1
H H4 -0.0066 0.1434 0.4072 0.061 Uiso calc R 1 1
C C5 0.2866(4) 0.12113(6) 0.3555(4) 0.0456(6) Uani d . 1 1
C C6 0.4488(4) 0.09291(6) 0.4288(4) 0.0425(5) Uani d . 1 1
H H6 0.5656 0.0894 0.3567 0.051 Uiso calc R 1 1
C C7 0.4620(4) 0.17474(7) -0.0590(4) 0.0495(6) Uani d . 1 1
C C8 0.2868(5) 0.20058(7) -0.1365(5) 0.0634(8) Uani d . 1 1
H H8 0.1650 0.2022 -0.0696 0.076 Uiso calc R 1 1
C C9 0.2935(6) 0.22386(8) -0.3135(6) 0.0771(10) Uani d . 1 1
H H9 0.1763 0.2414 -0.3648 0.093 Uiso calc R 1 1
C C10 0.4716(6) 0.22141(8) -0.4152(5) 0.0723(9) Uani d . 1 1
H H10 0.4726 0.2367 -0.5373 0.087 Uiso calc R 1 1
C C11 0.6476(6) 0.19641(9) -0.3356(5) 0.0703(8) Uani d . 1 1
H H11 0.7696 0.1950 -0.4025 0.084 Uiso calc R 1 1
C C12 0.6445(5) 0.17321(8) -0.1560(5) 0.0619(7) Uani d . 1 1
H H12 0.7655 0.1566 -0.1009 0.074 Uiso calc R 1 1
C C13 0.6177(4) 0.03893(6) 0.6836(4) 0.0421(5) Uani d . 1 1
N N3 -0.0209(3) 0.03147(5) 1.2283(3) 0.0487(5) Uani d D 1 1
H H21 -0.087(3) 0.0405(6) 1.331(2) 0.073 Uiso d D 1 1
H H22 -0.127(3) 0.0243(6) 1.111(2) 0.073 Uiso d D 1 1
H H23 0.066(3) 0.0499(4) 1.191(3) 0.073 Uiso d D 1 1
H H24 0.065(3) 0.0110(4) 1.281(3) 0.073 Uiso d D 1 1

loop_
_atom_site_aniso_label
_atom_site_aniso_U_11
_atom_site_aniso_U_22
_atom_site_aniso_U_33
_atom_site_aniso_U_12
_atom_site_aniso_U_13
_atom_site_aniso_U_23
O1 0.0507(11) 0.0624(11) 0.0521(11) 0.0042(8) 0.0223(9) 0.0090(8)
O2 0.0459(10) 0.0673(11) 0.0499(10) 0.0061(8) 0.0140(9) 0.0170(8)
O3 0.0461(9) 0.0588(10) 0.0618(11) 0.0132(7) 0.0258(9) 0.0138(8)
N1 0.0489(11) 0.0437(10) 0.0638(14) 0.0045(8) 0.0186(11) 0.0046(9)
N2 0.0469(11) 0.0476(11) 0.0605(14) 0.0030(8) 0.0174(11) 0.0067(9)
C1 0.0376(12) 0.0407(11) 0.0444(13) -0.0014(8) 0.0129(11) -0.0016(9)
C2 0.0442(12) 0.0410(12) 0.0481(14) -0.0040(9) 0.0184(12) -0.0008(10)
C3 0.0446(13) 0.0515(13) 0.0590(16) 0.0055(10) 0.0231(12) -0.0027(11)
C4 0.0459(13) 0.0425(12) 0.0680(17) 0.0072(10) 0.0206(13) 0.0005(11)
C5 0.0460(13) 0.0398(11) 0.0521(15) 0.0018(9) 0.0136(12) 0.0034(10)
C6 0.0384(12) 0.0443(12) 0.0468(13) -0.0002(9) 0.0141(11) -0.0011(10)
C7 0.0488(14) 0.0438(12) 0.0585(16) -0.0022(10) 0.0178(13) 0.0029(11)
C8 0.0599(16) 0.0523(15) 0.083(2) 0.0089(12) 0.0273(16) 0.0201(14)
C9 0.076(2) 0.0567(17) 0.103(3) 0.0123(14) 0.031(2) 0.0335(16)
C10 0.084(2) 0.0585(17) 0.078(2) -0.0127(15) 0.0248(19) 0.0154(14)
C11 0.0701(19) 0.0738(19) 0.076(2) -0.0055(15) 0.0348(18) 0.0052(16)
C12 0.0557(16) 0.0593(16) 0.077(2) 0.0044(12) 0.0273(16) 0.0078(13)
C13 0.0355(11) 0.0444(12) 0.0463(13) -0.0028(9) 0.0092(11) 0.0027(10)
N3 0.0473(11) 0.0484(11) 0.0536(13) 0.0040(8) 0.0182(10) 0.0039(9)

loop_
_atom_type_symbol
_atom_type_description
_atom_type_scat_dispersion_real
_atom_type_scat_dispersion_imag
_atom_type_scat_source
C C 0.0181 0.0091 'International Tables Vol C Tables 4.2.6.8 and 6.1.1.4'
H H 0.0000 0.0000 'International Tables Vol C Tables 4.2.6.8 and 6.1.1.4'
N N 0.0311 0.0180 'International Tables Vol C Tables 4.2.6.8 and 6.1.1.4'
O O 0.0492 0.0322 'International Tables Vol C Tables 4.2.6.8 and 6.1.1.4'

loop_
_geom_angle_atom_site_label_1
_geom_angle_atom_site_label_2
_geom_angle_atom_site_label_3
_geom_angle
C2 O1 H1 106.6(14)
N2 N1 C5 114.6(2)
N1 N2 C7 113.4(2)
C6 C1 C2 118.6(2)
C6 C1 C13 121.01(19)
C2 C1 C13 120.4(2)
O1 C2 C3 119.0(2)
O1 C2 C1 121.4(2)
C3 C2 C1 119.6(2)
C4 C3 C2 120.4(2)
C4 C3 H3 119.8
C2 C3 H3 119.8
C3 C4 C5 120.7(2)
C3 C4 H4 119.6
C5 C4 H4 119.6
C6 C5 C4 119.0(2)
C6 C5 N1 125.1(2)
C4 C5 N1 115.9(2)
C5 C6 C1 121.5(2)
C5 C6 H6 119.2
C1 C6 H6 119.2
C12 C7 C8 119.7(2)
C12 C7 N2 116.2(2)
C8 C7 N2 124.1(2)
C9 C8 C7 119.7(3)
C9 C8 H8 120.2
C7 C8 H8 120.2
C10 C9 C8 120.7(3)
C10 C9 H9 119.7
C8 C9 H9 119.7
C11 C10 C9 119.6(3)
C11 C10 H10 120.2
C9 C10 H10 120.2
C10 C11 C12 120.2(3)
C10 C11 H11 119.9
C12 C11 H11 119.9
C7 C12 C11 120.0(3)
C7 C12 H12 120.0
C11 C12 H12 120.0
O3 C13 O2 123.6(2)
O3 C13 C1 119.4(2)
O2 C13 C1 117.1(2)
H21 N3 H22 110(2)
H21 N3 H23 110(2)
H22 N3 H23 109(2)
H21 N3 H24 109(2)
H22 N3 H24 110(2)
H23 N3 H24 109(2)

loop_
_geom_bond_atom_site_label_1
_geom_bond_atom_site_label_2
_geom_bond_distance
O1 C2 1.350(3)
O1 H1 0.82(2)
O2 C13 1.265(3)
O3 C13 1.246(3)
N1 N2 1.249(3)
N1 C5 1.421(3)
N2 C7 1.428(3)
C1 C6 1.382(3)
C1 C2 1.419(3)
C1 C13 1.500(3)
C2 C3 1.387(3)
C3 C4 1.370(3)
C3 H3 0.9300
C4 C5 1.397(3)
C4 H4 0.9300
C5 C6 1.381(3)
C6 H6 0.9300
C7 C12 1.379(3)
C7 C8 1.383(4)
C8 C9 1.378(4)
C8 H8 0.9300
C9 C10 1.375(4)
C9 H9 0.9300
C10 C11 1.370(4)
C10 H10 0.9300
C11 C12 1.385(4)
C11 H11 0.9300
C12 H12 0.9300
N3 H21 0.89(2)
N3 H22 0.89(2)
N3 H23 0.89(2)
N3 H24 0.89(2)

loop_
_geom_hbond_atom_site_label_D
_geom_hbond_atom_site_label_H
_geom_hbond_atom_site_label_A
_geom_hbond_site_symmetry_A
_geom_hbond_distance_DH
_geom_hbond_distance_HA
_geom_hbond_distance_DA
_geom_hbond_angle_DHA
_geom_hbond_publ_flag
O1 H1 O2 . 0.82(2) 1.78(2) 2.524(3) 151(2) n
N3 H21 O3 1_456 0.89(2) 1.99(2) 2.788(3) 150(2) n
N3 H22 O2 1_455 0.89(2) 1.91(2) 2.779(3) 164(2) n
N3 H23 O1 . 0.89(2) 2.38(2) 3.052(3) 132(2) n
N3 H24 O3 3_657 0.89(2) 1.91(2) 2.799(3) 172(2) n

loop_
_geom_torsion_atom_site_label_1
_geom_torsion_atom_site_label_2
_geom_torsion_atom_site_label_3
_geom_torsion_atom_site_label_4
_geom_torsion
C5 N1 N2 C7 -179.7(2)
C6 C1 C2 O1 -177.6(2)
C13 C1 C2 O1 1.9(3)
C6 C1 C2 C3 2.8(3)
C13 C1 C2 C3 -177.8(2)
O1 C2 C3 C4 178.9(2)
C1 C2 C3 C4 -1.4(4)
C2 C3 C4 C5 -1.6(4)
C3 C4 C5 C6 3.3(4)
C3 C4 C5 N1 -176.8(2)
N2 N1 C5 C6 -15.3(3)
N2 N1 C5 C4 164.9(2)
C4 C5 C6 C1 -1.9(4)
N1 C5 C6 C1 178.2(2)
C2 C1 C6 C5 -1.1(3)
C13 C1 C6 C5 179.5(2)
N1 N2 C7 C12 -169.5(2)
N1 N2 C7 C8 10.1(4)
C12 C7 C8 C9 1.6(4)
N2 C7 C8 C9 -178.0(3)
C7 C8 C9 C10 0.6(5)
C8 C9 C10 C11 -2.0(5)
C9 C10 C11 C12 1.1(5)
C8 C7 C12 C11 -2.5(4)
N2 C7 C12 C11 177.2(3)
C10 C11 C12 C7 1.1(5)
C6 C1 C13 O3 -10.1(3)
C2 C1 C13 O3 170.4(2)
C6 C1 C13 O2 169.6(2)
C2 C1 C13 O2 -9.9(3)
